data_4028300
loop_
_publ_author_name
'Jing-Chun Han'
'Lian-Zhu Liu'
'Yuan-Yuan Chang'
'Guo-Zong Yue'
'Jie Guo'
'Li-Yan Zhou'
'Chuang-Chuang Li'
'Zhen Yang'

_publ_section_title
;
 Asymmetric Total Synthesis of Caribenol A via an Intramolecular
 Diels-Alder Reaction
;
_journal_name_full 'Journal of Organic Chemistry'
_journal_page_first 5492
_journal_page_last 5504
_journal_paper_doi 10.1021/jo4006156
_journal_volume 78
_journal_year 2013
_chemical_formula_moiety 'C26 H29 N O7'
_chemical_formula_sum 'C26 H29 N O7'
_chemical_formula_weight 467.52
_space_group_IT_number 2
_symmetry_cell_setting triclinic
_symmetry_Int_Tables_number 2
_symmetry_space_group_name_Hall '-P 1'
_symmetry_space_group_name_H-M 'P -1'
_atom_sites_solution_hydrogens geom
_atom_sites_solution_primary direct
_atom_sites_solution_secondary difmap
_cell_angle_alpha 70.258(5)
_cell_angle_beta 79.287(6)
_cell_angle_gamma 69.189(5)
_cell_formula_units_Z 2
_cell_length_a 8.94700(10)
_cell_length_b 10.28630(10)
_cell_length_c 14.9572(10)
_cell_measurement_reflns_used 15006
_cell_measurement_temperature 298
_cell_measurement_theta_max 67.80
_cell_measurement_theta_min 6.70
_cell_volume 1207.70(10)
_computing_cell_refinement 'CrystalClear-SM Auto 2.0 r4'
_computing_data_collection 'CrystalClear-SM Auto 2.0 r4 (Rigaku, 2009)'
_computing_data_reduction 'CrystalClear-SM Auto 2.0 r4'
_computing_molecular_graphics 'CrystalStructure 4.0'
_computing_publication_material 'CrystalStructure 4.0 (Rigaku, 2009)'
_computing_structure_refinement 'SHELXL97 (Sheldrick, 1997)'
_computing_structure_solution 'SHELXS97 (Sheldrick, 1997)'
_diffrn_ambient_temperature 298
_diffrn_measured_fraction_theta_full 0.965
_diffrn_measured_fraction_theta_max 0.965
_diffrn_measurement_device_type 'Rigaku Saturn70 CCD'
_diffrn_measurement_method \w
_diffrn_radiation_type 'Cu K\a'
_diffrn_radiation_wavelength 1.54187
_diffrn_reflns_av_R_equivalents 0.0424
_diffrn_reflns_limit_h_max 10
_diffrn_reflns_limit_h_min -8
_diffrn_reflns_limit_k_max 12
_diffrn_reflns_limit_k_min -12
_diffrn_reflns_limit_l_max 17
_diffrn_reflns_limit_l_min -17
_diffrn_reflns_number 4232
_diffrn_reflns_theta_full 67.81
_diffrn_reflns_theta_max 67.81
_diffrn_standards_number 0
_exptl_absorpt_coefficient_mu 0.773
_exptl_absorpt_correction_T_max 0.793
_exptl_absorpt_correction_T_min 0.630
_exptl_absorpt_correction_type multi-scan
_exptl_absorpt_process_details 'Jacobson, R. (1998) Private communication'
_exptl_crystal_colour colorless
_exptl_crystal_density_diffrn 1.286
_exptl_crystal_description prism
_exptl_crystal_F_000 496.00
_exptl_crystal_size_max 0.50
_exptl_crystal_size_mid 0.40
_exptl_crystal_size_min 0.30
_refine_diff_density_max 0.190
_refine_diff_density_min -0.260
_refine_ls_extinction_method none
_refine_ls_goodness_of_fit_ref 1.119
_refine_ls_hydrogen_treatment mixed
_refine_ls_number_parameters 351
_refine_ls_number_reflns 4221
_refine_ls_number_restraints 20
_refine_ls_R_factor_gt 0.0477
_refine_ls_shift/su_max 0.000
_refine_ls_structure_factor_coef Fsqd
_refine_ls_weighting_details 'w = 1/[\s^2^(Fo^2^)+(0.0631P)^2^+0.2942P] where P=(Fo^2^+2Fc^2^)/3'
_refine_ls_weighting_scheme calc
_refine_ls_wR_factor_ref 0.1395
_reflns_number_gt 3488
_reflns_number_total 4221
_reflns_threshold_expression F^2^>2.0\s(F^2^)
_cod_data_source_file jo4006156_si_002.cif
_cod_data_source_block '__20120628hanjingchun'
_cod_database_code 4028300

loop_
_symmetry_equiv_pos_site_id
_symmetry_equiv_pos_as_xyz
1 +X,+Y,+Z
2 -X,-Y,-Z

loop_
_atom_site_label
_atom_site_type_symbol
_atom_site_fract_x
_atom_site_fract_y
_atom_site_fract_z
_atom_site_U_iso_or_equiv
_atom_site_adp_type
_atom_site_occupancy
_atom_site_symmetry_multiplicity
_atom_site_calc_flag
_atom_site_refinement_flags
O(1) O 0.1036(3) 1.1451(2) 0.07686(17) 0.1171 Uani 1.00 1 d .
O(2) O 0.0818(2) 1.11304(19) -0.05410(16) 0.0983 Uani 1.00 1 d .
O(3) O 0.68286(17) 0.45246(15) 0.09054(11) 0.0710 Uani 1.00 1 d .
O(4) O 0.81584(15) 0.58178(13) 0.11783(9) 0.0560 Uani 1.00 1 d .
O(5) O 0.8897(2) 0.43145(15) 0.44045(10) 0.0749 Uani 1.00 1 d .
O(6) O 0.59632(19) 0.63854(19) 0.34600(11) 0.0758 Uani 1.00 1 d .
N(1) N 0.1467(2) 1.0784(2) 0.01896(16) 0.0766 Uani 1.00 1 d .
C(1) C 0.2884(2) 0.9464(2) 0.03919(14) 0.0590 Uani 1.00 1 d .
C(2) C 0.3914(3) 0.9290(2) 0.10304(14) 0.0631 Uani 1.00 1 d .
H(21) H 0.3712 0.9981 0.1346 0.0757 Uiso 1.00 1 calc R
C(3) C 0.5256(3) 0.8071(2) 0.11935(13) 0.0563 Uani 1.00 1 d .
H(27) H 0.602(3) 0.793(2) 0.1601(14) 0.061(5) Uiso 1.00 1 d .
C(4) C 0.5518(2) 0.70326(19) 0.07351(12) 0.0489 Uani 1.00 1 d .
C(5) C 0.4438(2) 0.7230(2) 0.01052(14) 0.0583 Uani 1.00 1 d .
H(18) H 0.462(3) 0.653(3) -0.0202(16) 0.072(6) Uiso 1.00 1 d .
C(6) C 0.3120(3) 0.8459(2) -0.00800(15) 0.0626 Uani 1.00 1 d .
H(25) H 0.234(3) 0.864(2) -0.0505(17) 0.077(7) Uiso 1.00 1 d .
C(7) C 0.6888(2) 0.56548(19) 0.09423(12) 0.0508 Uani 1.00 1 d .
C(8) C 0.9528(2) 0.4482(2) 0.14474(13) 0.0550 Uani 1.00 1 d .
H(17) H 0.9687 0.3872 0.1035 0.0660 Uiso 1.00 1 calc R
C(9) C 1.0980(2) 0.4898(2) 0.13897(14) 0.0561 Uani 1.00 1 d .
H(12) H 1.143(3) 0.542(3) 0.0780(17) 0.077(7) Uiso 1.00 1 d .
C(10) C 1.1555(2) 0.4496(2) 0.22311(13) 0.0525 Uani 1.00 1 d .
C(11) C 1.0513(2) 0.38121(18) 0.30347(12) 0.0513 Uani 1.00 1 d .
C(12) C 0.9306(3) 0.3639(2) 0.24918(15) 0.0586 Uani 1.00 1 d .
H(24A) H 0.824(3) 0.394(2) 0.2767(14) 0.062(6) Uiso 1.00 1 d .
H(24B) H 0.956(3) 0.259(3) 0.2560(18) 0.093(8) Uiso 1.00 1 d .
C(13) C 0.9573(2) 0.48119(19) 0.36518(12) 0.0494 Uani 1.00 1 d .
C(14) C 0.9423(2) 0.64075(18) 0.33308(11) 0.0467 Uani 1.00 1 d .
C(15) C 1.0893(2) 0.6885(2) 0.29220(13) 0.0560 Uani 1.00 1 d .
H(23) H 1.0866 0.7224 0.2227 0.0672 Uiso 1.00 1 calc R
C(16) C 1.2466(2) 0.5654(3) 0.31552(14) 0.0658 Uani 1.00 1 d .
H(26A) H 1.2348 0.5019 0.3794 0.0790 Uiso 1.00 1 calc R
H(26B) H 1.3302 0.6059 0.3138 0.0790 Uiso 1.00 1 calc R
C(17) C 1.2961(2) 0.4764(3) 0.24479(17) 0.0676 Uani 1.00 1 d .
C(18) C 0.8006(2) 0.73522(19) 0.35018(12) 0.0496 Uani 1.00 1 d .
C(19) C 0.7724(3) 0.8953(2) 0.33605(14) 0.0626 Uani 1.00 1 d .
H(22) H 0.7484 0.9090 0.3995 0.0751 Uiso 1.00 1 calc R
C(20) C 0.9208(3) 0.9395(3) 0.29273(18) 0.0803 Uani 1.00 1 d .
H(31A) H 0.9221 0.9681 0.2239 0.0964 Uiso 1.00 1 calc R
H(31B) H 0.9155 1.0233 0.3107 0.0964 Uiso 1.00 1 calc R
C(21) C 1.0742(3) 0.8191(3) 0.32401(16) 0.0747 Uani 1.00 1 d .
H(28A) H 1.0744 0.7902 0.3928 0.0896 Uiso 1.00 1 calc R
H(28B) H 1.1651 0.8539 0.2965 0.0896 Uiso 1.00 1 calc R
C(22) C 1.1468(3) 0.2338(2) 0.36819(17) 0.0744 Uani 1.00 1 d .
H(32A) H 1.0752 0.1948 0.4175 0.0893 Uiso 1.00 1 calc R
H(32B) H 1.2263 0.2469 0.3964 0.0893 Uiso 1.00 1 calc R
H(32C) H 1.1984 0.1675 0.3311 0.0893 Uiso 1.00 1 calc R
C(23) C 0.6272(4) 0.9945(2) 0.27950(19) 0.0855 Uani 1.00 1 d .
H(33A) H 0.6132 1.0941 0.2731 0.1026 Uiso 1.00 1 calc R
H(33B) H 0.5331 0.9706 0.3124 0.1026 Uiso 1.00 1 calc R
H(33C) H 0.6439 0.9812 0.2175 0.1026 Uiso 1.00 1 calc R
C(24) C 0.6538(2) 0.68933(19) 0.38683(12) 0.0516 Uani 1.00 1 d .
O(7) O 0.58850(16) 0.72205(15) 0.46740(10) 0.0656 Uani 1.00 1 d .
C(25) C 0.4344(3) 0.7008(3) 0.5050(2) 0.0786 Uiso 1.00 1 d .
C(26a) C 0.3406(17) 0.8139(15) 0.5470(12) 0.0994 Uiso 0.56 1 d P
C(26b) C 0.3140(13) 0.8360(12) 0.5051(16) 0.0836 Uiso 0.44 1 d P
H(29A) H 1.382(3) 0.387(3) 0.2678(19) 0.095(8) Uiso 1.00 1 d .
H(29B) H 1.344(3) 0.524(3) 0.1889(18) 0.077(7) Uiso 1.00 1 d .
H(12A) H 0.3789 0.7037 0.4542 0.094 Uiso 0.56 1 calc R
H(12B) H 0.4500 0.6065 0.5526 0.094 Uiso 0.56 1 calc R
H(12C) H 0.4429 0.6355 0.5695 0.094 Uiso 0.44 1 calc R
H(12D) H 0.4041 0.6562 0.4665 0.094 Uiso 0.44 1 calc R
H(26C) H 0.3911 0.8047 0.6011 0.149 Uiso 0.56 1 calc R
H(26D) H 0.2352 0.8057 0.5670 0.149 Uiso 0.56 1 calc R
H(26E) H 0.3328 0.9071 0.5010 0.149 Uiso 0.56 1 calc R
H(26F) H 0.2180 0.8183 0.5397 0.125 Uiso 0.44 1 calc R
H(26G) H 0.2918 0.8939 0.4407 0.125 Uiso 0.44 1 calc R
H(26H) H 0.3512 0.8870 0.5349 0.125 Uiso 0.44 1 calc R

loop_
_atom_site_aniso_label
_atom_site_aniso_U_11
_atom_site_aniso_U_22
_atom_site_aniso_U_33
_atom_site_aniso_U_12
_atom_site_aniso_U_13
_atom_site_aniso_U_23
O(1) 0.1105 0.0866 0.1216 0.0103 0.0007 -0.0394
O(2) 0.0823 0.0750 0.1200 -0.0138 -0.0416 -0.0008
O(3) 0.0691 0.0582 0.0995 -0.0186 -0.0200 -0.0351
O(4) 0.0539 0.0519 0.0683 -0.0137 -0.0155 -0.0226
O(5) 0.0963 0.0621 0.0602 -0.0358 0.0160 -0.0106
O(6) 0.0788 0.1031 0.0696 -0.0528 -0.0028 -0.0315
N(1) 0.0646 0.0592 0.0921 -0.0176 0.0016 -0.0110
C(1) 0.0498 0.0547 0.0621 -0.0152 -0.0016 -0.0073
C(2) 0.0729 0.0560 0.0607 -0.0184 0.0007 -0.0228
C(3) 0.0635 0.0574 0.0517 -0.0178 -0.0106 -0.0186
C(4) 0.0524 0.0509 0.0475 -0.0216 -0.0044 -0.0138
C(5) 0.0619 0.0593 0.0624 -0.0240 -0.0127 -0.0194
C(6) 0.0583 0.0628 0.0676 -0.0238 -0.0168 -0.0094
C(7) 0.0568 0.0536 0.0485 -0.0198 -0.0076 -0.0189
C(8) 0.0534 0.0541 0.0604 -0.0100 -0.0073 -0.0264
C(9) 0.0493 0.0652 0.0520 -0.0164 0.0023 -0.0203
C(10) 0.0420 0.0551 0.0559 -0.0110 -0.0016 -0.0167
C(11) 0.0465 0.0472 0.0552 -0.0124 -0.0083 -0.0090
C(12) 0.0583 0.0540 0.0694 -0.0235 -0.0070 -0.0182
C(13) 0.0493 0.0526 0.0460 -0.0222 -0.0057 -0.0066
C(14) 0.0528 0.0541 0.0409 -0.0285 -0.0046 -0.0108
C(15) 0.0626 0.0678 0.0467 -0.0366 -0.0048 -0.0108
C(16) 0.0554 0.0883 0.0614 -0.0362 -0.0118 -0.0135
C(17) 0.0423 0.0870 0.0678 -0.0220 -0.0029 -0.0151
C(18) 0.0590 0.0519 0.0452 -0.0261 -0.0050 -0.0137
C(19) 0.0845 0.0513 0.0607 -0.0300 -0.0024 -0.0198
C(20) 0.1116 0.0633 0.0815 -0.0525 0.0060 -0.0212
C(21) 0.0902 0.0870 0.0725 -0.0613 0.0023 -0.0246
C(22) 0.0646 0.0566 0.0799 -0.0065 -0.0131 -0.0021
C(23) 0.1074 0.0534 0.0904 -0.0206 -0.0187 -0.0138
C(24) 0.0522 0.0496 0.0532 -0.0171 -0.0065 -0.0132
O(7) 0.0586 0.0742 0.0735 -0.0258 0.0098 -0.0362

loop_
_atom_type_symbol
_atom_type_description
_atom_type_scat_dispersion_real
_atom_type_scat_dispersion_imag
_atom_type_scat_source
C C 0.018 0.009
;
International Tables for Crystallography
(1992, Vol. C, Tables 4.2.6.8 and 6.1.1.4)
;
H H 0.000 0.000
;
International Tables for Crystallography
(1992, Vol. C, Table 6.1.1.4)
;
N N 0.031 0.018
;
International Tables for Crystallography
(1992, Vol. C, Tables 4.2.6.8 and 6.1.1.4)
;
O O 0.049 0.032
;
International Tables for Crystallography
(1992, Vol. C, Tables 4.2.6.8 and 6.1.1.4)
;

loop_
_geom_angle_atom_site_label_1
_geom_angle_atom_site_label_2
_geom_angle_atom_site_label_3
_geom_angle
_geom_angle_publ_flag
C(7) O(4) C(8) 115.66(16) yes
O(1) N(1) O(2) 124.47(19) yes
O(1) N(1) C(1) 116.9(2) yes
O(2) N(1) C(1) 118.6(2) yes
N(1) C(1) C(2) 119.3(2) yes
N(1) C(1) C(6) 118.0(2) yes
C(2) C(1) C(6) 122.67(17) yes
C(1) C(2) C(3) 118.7(2) yes
C(2) C(3) C(4) 119.9(2) yes
C(3) C(4) C(5) 119.92(16) yes
C(3) C(4) C(7) 121.51(19) yes
C(5) C(4) C(7) 118.48(20) yes
C(4) C(5) C(6) 120.6(2) yes
C(1) C(6) C(5) 118.2(2) yes
O(3) C(7) O(4) 124.43(15) yes
O(3) C(7) C(4) 123.0(2) yes
O(4) C(7) C(4) 112.57(18) yes
O(4) C(8) C(9) 108.60(16) yes
O(4) C(8) C(12) 110.74(14) yes
C(9) C(8) C(12) 104.39(18) yes
C(8) C(9) C(10) 112.70(17) yes
C(9) C(10) C(11) 112.33(19) yes
C(9) C(10) C(17) 127.55(18) yes
C(11) C(10) C(17) 119.88(18) yes
C(10) C(11) C(12) 102.41(15) yes
C(10) C(11) C(13) 112.56(17) yes
C(10) C(11) C(22) 112.79(15) yes
C(12) C(11) C(13) 108.59(15) yes
C(12) C(11) C(22) 111.51(19) yes
C(13) C(11) C(22) 108.82(15) yes
C(8) C(12) C(11) 107.04(19) yes
O(5) C(13) C(11) 119.09(17) yes
O(5) C(13) C(14) 119.23(17) yes
C(11) C(13) C(14) 121.64(14) yes
C(13) C(14) C(15) 120.01(14) yes
C(13) C(14) C(18) 118.02(17) yes
C(15) C(14) C(18) 121.66(18) yes
C(14) C(15) C(16) 113.32(16) yes
C(14) C(15) C(21) 108.34(16) yes
C(16) C(15) C(21) 113.3(2) yes
C(15) C(16) C(17) 111.41(19) yes
C(10) C(17) C(16) 111.17(17) yes
C(14) C(18) C(19) 124.41(19) yes
C(14) C(18) C(24) 121.68(18) yes
C(19) C(18) C(24) 113.91(15) yes
C(18) C(19) C(20) 112.24(17) yes
C(18) C(19) C(23) 112.4(2) yes
C(20) C(19) C(23) 111.48(17) yes
C(19) C(20) C(21) 112.82(19) yes
C(15) C(21) C(20) 110.0(2) yes
O(6) C(24) C(18) 124.43(17) yes
O(6) C(24) O(7) 124.10(19) yes
C(18) C(24) O(7) 111.30(20) yes
C(24) O(7) C(25) 117.6(2) yes
O(7) C(25) C(26a) 109.0(7) yes
O(7) C(25) C(26b) 110.8(6) yes
C(26a) C(25) C(26b) 26.3(12) yes
C(1) C(2) H(21) 120.64(19) yes
H(21) C(2) C(3) 120.6(2) yes
C(2) C(3) H(27) 121.9(13) yes
H(27) C(3) C(4) 118.2(13) yes
C(4) C(5) H(18) 119.8(14) yes
H(18) C(5) C(6) 119.6(14) yes
C(1) C(6) H(25) 118.4(15) yes
C(5) C(6) H(25) 123.4(15) yes
O(4) C(8) H(17) 110.97(17) yes
H(17) C(8) C(9) 110.97(17) yes
H(17) C(8) C(12) 110.97(18) yes
C(8) C(9) H(12) 121.8(17) yes
H(12) C(9) C(10) 125.5(17) yes
C(8) C(12) H(24A) 113.8(11) yes
C(8) C(12) H(24B) 110.0(15) yes
C(11) C(12) H(24A) 111.0(17) yes
C(11) C(12) H(24B) 108.6(18) yes
H(24A) C(12) H(24B) 106(2) yes
C(14) C(15) H(23) 107.16(20) yes
H(23) C(15) C(16) 107.16(16) yes
H(23) C(15) C(21) 107.16(17) yes
C(15) C(16) H(26A) 109.35(17) yes
C(15) C(16) H(26B) 109.4(2) yes
H(26A) C(16) H(26B) 108.0(2) yes
H(26A) C(16) C(17) 109.3(2) yes
H(26B) C(16) C(17) 109.34(18) yes
C(10) C(17) H(29A) 112(2) yes
C(10) C(17) H(29B) 109.8(19) yes
C(16) C(17) H(29A) 111(2) yes
C(16) C(17) H(29B) 110.2(19) yes
H(29A) C(17) H(29B) 102(2) yes
C(18) C(19) H(22) 106.77(15) yes
H(22) C(19) C(20) 106.8(2) yes
H(22) C(19) C(23) 106.78(18) yes
C(19) C(20) H(31A) 109.0(3) yes
C(19) C(20) H(31B) 109.0(2) yes
H(31A) C(20) H(31B) 107.8(2) yes
H(31A) C(20) C(21) 109.0(2) yes
H(31B) C(20) C(21) 109.0(3) yes
C(15) C(21) H(28A) 109.7(2) yes
C(15) C(21) H(28B) 109.7(2) yes
C(20) C(21) H(28A) 109.7(2) yes
C(20) C(21) H(28B) 109.7(2) yes
H(28A) C(21) H(28B) 108.2(3) yes
C(11) C(22) H(32A) 109.47(18) yes
C(11) C(22) H(32B) 109.5(2) yes
C(11) C(22) H(32C) 109.5(2) yes
H(32A) C(22) H(32B) 109.5(2) yes
H(32A) C(22) H(32C) 109.5(3) yes
H(32B) C(22) H(32C) 109.5(2) yes
C(19) C(23) H(33A) 109.5(3) yes
C(19) C(23) H(33B) 109.47(19) yes
C(19) C(23) H(33C) 109.5(2) yes
H(33A) C(23) H(33B) 109.5(2) yes
H(33A) C(23) H(33C) 109.5(2) yes
H(33B) C(23) H(33C) 109.5(3) yes
O(7) C(25) H(12A) 109.879 yes
O(7) C(25) H(12B) 109.886 yes
O(7) C(25) H(12C) 109.479 yes
O(7) C(25) H(12D) 109.476 yes
C(26a) C(25) H(12A) 109.882 yes
C(26a) C(25) H(12B) 109.886 yes
C(26a) C(25) H(12C) 86.409 yes
C(26a) C(25) H(12D) 130.814 yes
C(26b) C(25) H(12A) 85.322 yes
C(26b) C(25) H(12B) 128.872 yes
C(26b) C(25) H(12C) 109.478 yes
C(26b) C(25) H(12D) 109.481 yes
H(12A) C(25) H(12B) 108.300 yes
H(12A) C(25) H(12C) 128.805 yes
H(12A) C(25) H(12D) 26.614 yes
H(12B) C(25) H(12C) 25.885 yes
H(12B) C(25) H(12D) 84.177 yes
H(12C) C(25) H(12D) 108.064 yes
C(25) C(26a) H(26C) 109.467 yes
C(25) C(26a) H(26D) 109.472 yes
C(25) C(26a) H(26E) 109.476 yes
H(26C) C(26a) H(26D) 109.469 yes
H(26C) C(26a) H(26E) 109.467 yes
H(26D) C(26a) H(26E) 109.475 yes
C(25) C(26b) H(26F) 109.473 yes
C(25) C(26b) H(26G) 109.472 yes
C(25) C(26b) H(26H) 109.476 yes
H(26F) C(26b) H(26G) 109.465 yes
H(26F) C(26b) H(26H) 109.472 yes
H(26G) C(26b) H(26H) 109.470 yes

loop_
_geom_bond_atom_site_label_1
_geom_bond_atom_site_label_2
_geom_bond_distance
_geom_bond_publ_flag
O(1) N(1) 1.207(6) yes
O(2) N(1) 1.218(5) yes
O(3) C(7) 1.202(4) yes
O(4) C(7) 1.330(4) yes
O(4) C(8) 1.4713(12) yes
O(5) C(13) 1.213(2) yes
O(6) C(24) 1.197(6) yes
N(1) C(1) 1.4781(16) yes
C(1) C(2) 1.375(5) yes
C(1) C(6) 1.375(6) yes
C(2) C(3) 1.3807(18) yes
C(3) C(4) 1.386(6) yes
C(4) C(5) 1.390(5) yes
C(4) C(7) 1.4891(15) yes
C(5) C(6) 1.3757(17) yes
C(8) C(9) 1.485(5) yes
C(8) C(12) 1.524(2) yes
C(9) C(10) 1.326(5) yes
C(10) C(11) 1.512(3) yes
C(10) C(17) 1.490(5) yes
C(11) C(12) 1.555(5) yes
C(11) C(13) 1.535(4) yes
C(11) C(22) 1.5368(13) yes
C(13) C(14) 1.509(4) yes
C(14) C(15) 1.517(4) yes
C(14) C(18) 1.3370(19) yes
C(15) C(16) 1.5245(18) yes
C(15) C(21) 1.527(6) yes
C(16) C(17) 1.531(6) yes
C(18) C(19) 1.519(4) yes
C(18) C(24) 1.499(4) yes
C(19) C(20) 1.516(5) yes
C(19) C(23) 1.526(3) yes
C(20) C(21) 1.508(3) yes
C(24) O(7) 1.334(4) yes
O(7) C(25) 1.452(3) yes
C(25) C(26a) 1.434(18) yes
C(25) C(26b) 1.425(10) yes
C(2) H(21) 0.930(5) yes
C(3) H(27) 0.94(5) yes
C(5) H(18) 0.93(5) yes
C(6) H(25) 0.96(5) yes
C(8) H(17) 0.980(4) yes
C(9) H(12) 0.99(2) yes
C(12) H(24A) 0.95(3) yes
C(12) H(24B) 0.99(5) yes
C(15) H(23) 0.980(2) yes
C(16) H(26A) 0.9700(14) yes
C(16) H(26B) 0.970(6) yes
C(17) H(29A) 0.965(17) yes
C(17) H(29B) 0.93(3) yes
C(19) H(22) 0.980(3) yes
C(20) H(31A) 0.970(3) yes
C(20) H(31B) 0.970(6) yes
C(21) H(28A) 0.970(3) yes
C(21) H(28B) 0.970(6) yes
C(22) H(32A) 0.960(3) yes
C(22) H(32B) 0.960(7) yes
C(22) H(32C) 0.960(4) yes
C(23) H(33A) 0.960(5) yes
C(23) H(33B) 0.960(5) yes
C(23) H(33C) 0.960(4) yes
C(25) H(12A) 0.970 yes
C(25) H(12B) 0.970 yes
C(25) H(12C) 0.970 yes
C(25) H(12D) 0.970 yes
C(26a) H(26C) 0.960 yes
C(26a) H(26D) 0.960 yes
C(26a) H(26E) 0.960 yes
C(26b) H(26F) 0.960 yes
C(26b) H(26G) 0.960 yes
C(26b) H(26H) 0.960 yes

loop_
_geom_contact_atom_site_label_1
_geom_contact_atom_site_label_2
_geom_contact_distance
_geom_contact_publ_flag
_geom_contact_site_symmetry_2
O(1) C(2) 2.729(2) yes .
O(1) C(6) 3.498(5) yes .
O(2) C(2) 3.531(4) yes .
O(2) C(6) 2.7372(16) yes .
O(3) C(3) 3.558(3) yes .
O(3) C(5) 2.8675(12) yes .
O(3) C(8) 2.669(4) yes .
O(3) C(12) 3.230(4) yes .
O(4) C(3) 2.8022(17) yes .
O(4) C(5) 3.569(3) yes .
O(4) C(10) 3.311(3) yes .
O(4) C(11) 3.409(2) yes .
O(5) O(6) 2.966(2) yes .
O(5) C(12) 3.094(4) yes .
O(5) C(18) 2.829(2) yes .
O(5) C(22) 2.798(2) yes .
O(5) C(24) 2.7109(13) yes .
O(5) O(7) 3.3237(17) yes .
O(6) C(3) 3.308(2) yes .
O(6) C(13) 3.074(2) yes .
O(6) C(14) 3.073(4) yes .
O(6) C(19) 3.476(5) yes .
O(6) C(23) 3.553(4) yes .
O(6) C(25) 2.694(3) yes .
C(1) C(4) 2.7324(16) yes .
C(2) C(5) 2.768(6) yes .
C(3) C(6) 2.781(6) yes .
C(7) C(12) 3.128(3) yes .
C(8) C(13) 3.435(5) yes .
C(9) C(13) 3.367(4) yes .
C(9) C(14) 3.576(5) yes .
C(9) C(15) 3.524(6) yes .
C(9) C(16) 3.574(6) yes .
C(9) C(22) 3.539(2) yes .
C(10) C(14) 2.927(4) yes .
C(10) C(15) 2.812(5) yes .
C(11) C(15) 3.243(5) yes .
C(11) C(16) 3.062(6) yes .
C(12) C(14) 3.517(7) yes .
C(13) C(16) 2.907(5) yes .
C(13) C(17) 3.219(3) yes .
C(13) C(24) 2.8411(19) yes .
C(14) C(17) 3.282(2) yes .
C(14) C(20) 2.866(4) yes .
C(14) O(7) 3.412(2) yes .
C(15) C(19) 2.993(2) yes .
C(17) C(22) 3.124(5) yes .
C(18) C(21) 2.794(5) yes .
C(19) O(7) 2.874(4) yes .
C(23) C(24) 2.948(4) yes .
C(23) O(7) 3.298(3) yes .
C(24) C(26a) 3.501(13) yes .
C(24) C(26b) 3.345(12) yes .
O(1) O(4) 3.468(4) yes 2_675
O(1) C(8) 3.349(5) yes 1_465
O(2) O(2) 3.028(8) yes 2_575
O(2) O(4) 3.361(9) yes 2_675
O(2) N(1) 3.178(13) yes 2_575
O(2) C(1) 3.530(12) yes 2_575
O(2) C(6) 3.383(8) yes 2_575
O(3) C(5) 3.280(12) yes 2_665
O(3) C(9) 3.5957(18) yes 2_765
O(4) O(1) 3.468(4) yes 2_675
O(4) O(2) 3.361(8) yes 2_675
O(4) N(1) 3.502(6) yes 2_675
O(5) C(21) 3.5856(19) yes 2_766
O(5) C(25) 3.478(11) yes 2_666
O(6) C(25) 3.525(7) yes 2_666
N(1) O(2) 3.178(13) yes 2_575
N(1) O(4) 3.502(6) yes 2_675
N(1) C(3) 3.580(8) yes 2_675
C(1) O(2) 3.530(12) yes 2_575
C(1) C(2) 3.589(8) yes 2_675
C(1) C(3) 3.507(8) yes 2_675
C(2) C(1) 3.589(9) yes 2_675
C(2) C(2) 3.487(5) yes 2_675
C(3) N(1) 3.580(8) yes 2_675
C(3) C(1) 3.507(8) yes 2_675
C(5) O(3) 3.280(13) yes 2_665
C(6) O(2) 3.383(8) yes 2_575
C(8) O(1) 3.349(5) yes 1_645
C(9) O(3) 3.596(2) yes 2_765
C(21) O(5) 3.586(2) yes 2_766
C(25) O(5) 3.478(13) yes 2_666
C(25) O(6) 3.525(7) yes 2_666
O(1) H(21) 2.466(4) yes .
O(2) H(25) 2.43(3) yes .
O(3) H(18) 2.63(2) yes .
O(3) H(17) 2.430(3) yes .
O(3) H(24A) 3.06(4) yes .
O(3) H(24B) 3.40(4) yes .
O(4) H(27) 2.508(18) yes .
O(4) H(12) 2.79(4) yes .
O(4) H(24A) 2.497(12) yes .
O(4) H(24B) 3.201(19) yes .
O(5) H(24A) 2.80(4) yes .
O(5) H(26A) 3.315(4) yes .
O(5) H(32A) 2.5063(15) yes .
O(5) H(32B) 3.0252(16) yes .
O(6) H(27) 2.697(13) yes .
O(6) H(24A) 2.98(2) yes .
O(6) H(33B) 3.132(3) yes .
O(6) H(33C) 3.533(3) yes .
O(6) H(12A) 2.3426 yes .
O(6) H(12B) 3.0799 yes .
O(6) H(12C) 3.3643 yes .
O(6) H(12D) 2.2553 yes .
O(6) H(26G) 3.5107 yes .
N(1) H(21) 2.619(5) yes .
N(1) H(25) 2.57(4) yes .
C(1) H(27) 3.23(4) yes .
C(1) H(18) 3.20(3) yes .
C(2) H(25) 3.26(6) yes .
C(2) H(33C) 3.352(6) yes .
H(21) H(27) 2.351(14) yes .
H(21) C(4) 3.238(3) yes .
H(21) C(6) 3.247(5) yes .
H(21) C(23) 3.416(7) yes .
H(21) H(33B) 3.1431(2) yes .
H(21) H(33C) 2.86250(12) yes .
C(3) H(18) 3.24(5) yes .
C(3) H(33C) 3.191(6) yes .
H(27) C(5) 3.24(9) yes .
H(27) C(7) 2.65(7) yes .
H(27) C(18) 3.41(8) yes .
H(27) C(23) 3.25(9) yes .
H(27) H(33B) 3.23(4) yes .
H(27) H(33C) 2.53(6) yes .
H(27) C(24) 3.26(5) yes .
C(4) H(25) 3.28(4) yes .
H(18) H(25) 2.360(20) yes .
H(18) C(7) 2.61(8) yes .
C(7) H(17) 2.5192(18) yes .
C(7) H(24A) 2.91(2) yes .
H(17) H(12) 2.50(7) yes .
H(17) C(10) 3.010(5) yes .
H(17) C(11) 3.188(4) yes .
H(17) H(24A) 2.684(18) yes .
H(17) H(24B) 2.222(16) yes .
C(9) H(24A) 3.11(4) yes .
C(9) H(24B) 2.97(5) yes .
C(9) H(23) 3.018(5) yes .
C(9) H(32C) 3.5305(12) yes .
C(9) H(29A) 3.13(6) yes .
C(9) H(29B) 2.62(6) yes .
H(12) C(11) 3.31(2) yes .
H(12) C(12) 3.32(4) yes .
H(12) H(23) 3.17(5) yes .
H(12) C(17) 2.83(8) yes .
H(12) H(29A) 3.45(5) yes .
H(12) H(29B) 2.58(7) yes .
C(10) H(24A) 3.12(5) yes .
C(10) H(24B) 2.96(7) yes .
C(10) H(23) 2.649(4) yes .
C(10) H(26A) 2.828(4) yes .
C(10) H(26B) 3.304(5) yes .
C(10) H(32A) 3.355(2) yes .
C(10) H(32B) 2.7362(11) yes .
C(10) H(32C) 2.729(2) yes .
C(11) H(23) 3.415(4) yes .
C(11) H(26A) 2.937(5) yes .
C(11) H(29A) 2.92(6) yes .
C(11) H(29B) 3.36(5) yes .
C(12) H(32A) 2.773(3) yes .
C(12) H(32B) 3.378(5) yes .
C(12) H(32C) 2.702(3) yes .
H(24A) C(13) 2.47(10) yes .
H(24A) C(14) 3.45(10) yes .
H(24A) C(22) 3.08(6) yes .
H(24A) H(32A) 3.04(3) yes .
H(24A) H(32C) 3.39(3) yes .
H(24B) C(13) 3.23(12) yes .
H(24B) C(22) 2.50(11) yes .
H(24B) H(32A) 2.60(5) yes .
H(24B) H(32B) 3.43(7) yes .
H(24B) H(32C) 2.36(5) yes .
C(13) H(23) 3.097(3) yes .
C(13) H(26A) 2.620(5) yes .
C(13) H(32A) 2.636(2) yes .
C(13) H(32B) 2.7121(12) yes .
C(13) H(32C) 3.329(2) yes .
C(14) H(26A) 2.593(3) yes .
C(14) H(26B) 3.328(4) yes .
C(14) H(22) 3.069(2) yes .
C(14) H(31A) 3.163(3) yes .
C(14) H(28A) 2.678(5) yes .
C(14) H(28B) 3.312(5) yes .
C(15) H(22) 3.5703(15) yes .
C(15) H(31A) 2.6615(15) yes .
C(15) H(31B) 3.322(3) yes .
C(15) H(29A) 3.35(2) yes .
C(15) H(29B) 2.85(2) yes .
H(23) H(26A) 2.7971(2) yes .
H(23) H(26B) 2.48758(17) yes .
H(23) C(17) 2.514(2) yes .
H(23) C(18) 2.884(2) yes .
H(23) C(19) 3.2634(16) yes .
H(23) C(20) 2.633(3) yes .
H(23) H(31A) 2.43553(13) yes .
H(23) H(31B) 3.50548(17) yes .
H(23) H(28A) 2.83022(17) yes .
H(23) H(28B) 2.34670(9) yes .
H(23) H(29A) 3.454(17) yes .
H(23) H(29B) 2.575(16) yes .
C(16) H(28A) 2.769(3) yes .
C(16) H(28B) 2.718(4) yes .
C(16) H(32B) 3.145(5) yes .
H(26A) C(21) 2.947(3) yes .
H(26A) H(28A) 2.85687(13) yes .
H(26A) H(28B) 3.26833(13) yes .
H(26A) C(22) 3.188(6) yes .
H(26A) H(32B) 2.57609(3) yes .
H(26A) H(29A) 2.31(3) yes .
H(26A) H(29B) 2.79(2) yes .
H(26B) C(21) 2.5703(16) yes .
H(26B) H(28A) 2.76588(18) yes .
H(26B) H(28B) 2.40261(13) yes .
H(26B) H(29A) 2.44(6) yes .
H(26B) H(29B) 2.26(5) yes .
C(17) H(32B) 2.830(3) yes .
C(17) H(32C) 3.363(6) yes .
C(18) H(31A) 2.919(3) yes .
C(18) H(31B) 3.308(5) yes .
C(18) H(28A) 2.922(5) yes .
C(18) H(33A) 3.3487(17) yes .
C(18) H(33B) 2.7148(13) yes .
C(18) H(33C) 2.7256(9) yes .
C(19) H(28A) 2.711(4) yes .
C(19) H(28B) 3.348(4) yes .
H(22) H(31A) 2.7858(2) yes .
H(22) H(31B) 2.19978(13) yes .
H(22) C(21) 2.862(3) yes .
H(22) H(28A) 2.72984(11) yes .
H(22) H(33A) 2.33401(20) yes .
H(22) H(33B) 2.30650(14) yes .
H(22) H(33C) 2.8159(2) yes .
H(22) C(24) 2.751(5) yes .
H(22) O(7) 2.622(3) yes .
C(20) H(33A) 2.658(4) yes .
C(20) H(33B) 3.334(6) yes .
C(20) H(33C) 2.747(7) yes .
H(31A) H(28A) 2.8244(2) yes .
H(31A) H(28B) 2.34262(15) yes .
H(31A) C(23) 2.560(5) yes .
H(31A) H(33A) 2.68378(14) yes .
H(31A) H(33B) 3.47998(14) yes .
H(31A) H(33C) 2.46289(3) yes .
H(31B) H(28A) 2.34907(18) yes .
H(31B) H(28B) 2.31893(14) yes .
H(31B) C(23) 2.837(7) yes .
H(31B) H(33A) 2.65595(9) yes .
H(31B) H(33C) 3.23355(13) yes .
C(22) H(29A) 2.96(6) yes .
H(32B) H(29A) 2.51(5) yes .
H(32C) H(29A) 3.05(8) yes .
H(33B) C(24) 2.6128(18) yes .
H(33B) O(7) 2.7714(9) yes .
H(33B) C(25) 3.490(3) yes .
H(33B) C(26b) 3.347(13) yes .
H(33B) H(12A) 3.4078 yes .
H(33B) H(26E) 3.0506 yes .
H(33B) H(26G) 2.7597 yes .
H(33B) H(26H) 3.3934 yes .
H(33C) C(24) 3.1927(18) yes .
C(24) H(12A) 2.4510 yes .
C(24) H(12B) 2.8624 yes .
C(24) H(12C) 3.0229 yes .
C(24) H(12D) 2.4090 yes .
C(24) H(26E) 3.5171 yes .
C(24) H(26G) 3.3017 yes .
O(7) H(26C) 2.5715 yes .
O(7) H(26D) 3.1836 yes .
O(7) H(26E) 2.4965 yes .
O(7) H(26F) 3.1930 yes .
O(7) H(26G) 2.6297 yes .
O(7) H(26H) 2.4916 yes .
H(12A) H(26C) 2.7634 yes .
H(12A) H(26D) 2.2434 yes .
H(12A) H(26E) 2.3040 yes .
H(12B) H(26C) 2.2483 yes .
H(12B) H(26D) 2.2987 yes .
H(12B) H(26E) 2.7637 yes .
H(12C) H(26F) 2.2046 yes .
H(12C) H(26G) 2.7499 yes .
H(12C) H(26H) 2.3193 yes .
H(12D) H(26F) 2.3093 yes .
H(12D) H(26G) 2.2132 yes .
H(12D) H(26H) 2.7513 yes .
O(1) H(25) 3.16(7) yes 2_575
O(1) H(17) 2.485(3) yes 1_465
O(1) H(12) 3.524(17) yes 2_675
O(1) H(24B) 3.16(4) yes 1_465
O(1) H(31A) 2.975(4) yes 1_455
O(1) H(28B) 3.5942(12) yes 1_455
O(2) H(27) 3.27(5) yes 2_675
O(2) H(25) 2.94(4) yes 2_575
O(2) H(12) 3.33(3) yes 2_675
O(2) H(23) 2.866(3) yes 2_675
O(2) H(31A) 2.938(4) yes 2_675
O(2) H(33C) 3.2579(17) yes 2_675
O(3) H(18) 2.50(7) yes 2_665
O(3) H(25) 3.31(5) yes 2_665
O(3) H(12) 2.698(19) yes 2_765
O(3) H(29A) 3.49(4) yes 1_455
O(3) H(29B) 3.07(3) yes 1_455
O(4) H(17) 3.4821(10) yes 2_765
O(4) H(12) 3.48(5) yes 2_765
O(5) H(26A) 2.9254(19) yes 2_766
O(5) H(28A) 2.7309(8) yes 2_766
O(5) H(12A) 3.1107 yes 2_666
O(5) H(12B) 3.1784 yes 2_666
O(5) H(12C) 3.3234 yes 2_666
O(5) H(12D) 3.0229 yes 2_666
O(5) H(26D) 3.0621 yes 2_666
O(5) H(26F) 2.9588 yes 2_666
O(6) H(26B) 2.668(5) yes 1_455
O(6) H(12B) 2.5985 yes 2_666
O(6) H(12C) 2.7926 yes 2_666
O(6) H(12D) 3.3641 yes 2_666
N(1) H(27) 3.39(3) yes 2_675
N(1) H(25) 3.22(5) yes 2_575
N(1) H(17) 3.549(4) yes 1_465
N(1) H(31A) 3.421(2) yes 1_455
C(1) H(27) 3.53(3) yes 2_675
C(1) H(23) 3.597(3) yes 1_455
C(2) H(28B) 3.239(2) yes 1_455
H(21) H(28B) 3.0523(2) yes 1_455
C(3) H(26B) 3.523(3) yes 1_455
C(3) H(29B) 3.59(6) yes 1_455
H(27) O(2) 3.27(6) yes 2_675
H(27) N(1) 3.39(4) yes 2_675
H(27) C(1) 3.53(3) yes 2_675
C(4) H(29B) 2.99(5) yes 1_455
C(5) H(29B) 2.97(2) yes 1_455
H(18) O(3) 2.50(12) yes 2_665
H(18) H(18) 2.85(8) yes 2_665
H(18) C(7) 3.54(12) yes 2_665
H(18) H(12) 3.35(5) yes 1_455
H(18) H(12) 3.50(3) yes 2_765
H(18) H(29B) 3.10(3) yes 1_455
H(18) H(29B) 3.46(9) yes 2_765
C(6) H(33C) 3.0675(13) yes 2_675
C(6) H(29B) 3.573(19) yes 1_455
H(25) O(1) 3.16(10) yes 2_575
H(25) O(2) 2.94(4) yes 2_575
H(25) O(3) 3.31(9) yes 2_665
H(25) N(1) 3.22(7) yes 2_575
H(25) H(12) 3.51(5) yes 1_455
H(25) H(31A) 2.88(3) yes 2_675
H(25) C(23) 3.424(20) yes 2_675
H(25) H(33A) 3.300(19) yes 2_675
H(25) H(33C) 2.74(2) yes 2_675
C(7) H(18) 3.54(7) yes 2_665
C(7) H(12) 3.07(3) yes 2_765
C(7) H(29B) 3.26(4) yes 1_455
C(8) H(17) 3.5735(12) yes 2_765
C(8) H(12) 3.55(6) yes 2_765
H(17) O(1) 2.485(3) yes 1_645
H(17) O(4) 3.4821(10) yes 2_765
H(17) N(1) 3.549(4) yes 1_645
H(17) C(8) 3.5735(12) yes 2_765
H(17) H(17) 3.2714(2) yes 2_765
H(17) C(9) 3.503(3) yes 2_765
H(17) H(12) 2.84(4) yes 2_765
C(9) H(17) 3.503(3) yes 2_765
H(12) O(1) 3.52(3) yes 2_675
H(12) O(2) 3.33(4) yes 2_675
H(12) O(3) 2.70(3) yes 2_765
H(12) O(4) 3.48(9) yes 2_765
H(12) H(18) 3.35(5) yes 1_655
H(12) H(18) 3.50(3) yes 2_765
H(12) H(25) 3.51(5) yes 1_655
H(12) C(7) 3.07(6) yes 2_765
H(12) C(8) 3.55(10) yes 2_765
H(12) H(17) 2.84(4) yes 2_765
C(12) H(31B) 3.354(5) yes 1_545
C(12) H(26D) 3.1439 yes 2_666
C(12) H(26F) 3.3857 yes 2_666
H(24A) H(31B) 3.48(4) yes 1_545
H(24A) C(26a) 3.27(6) yes 2_666
H(24A) H(12B) 3.1962 yes 2_666
H(24A) H(12C) 3.0168 yes 2_666
H(24A) H(26C) 3.1953 yes 2_666
H(24A) H(26D) 2.6545 yes 2_666
H(24A) H(26F) 2.9345 yes 2_666
H(24B) O(1) 3.16(7) yes 1_645
H(24B) C(20) 3.27(10) yes 1_545
H(24B) H(31A) 3.31(7) yes 1_545
H(24B) H(31B) 2.42(6) yes 1_545
H(24B) H(26C) 3.5628 yes 2_666
H(24B) H(26D) 2.8846 yes 2_666
H(24B) H(26F) 3.1416 yes 2_666
H(23) O(2) 2.866(3) yes 2_675
H(23) C(1) 3.597(3) yes 1_655
C(16) H(12A) 3.4390 yes 1_655
C(16) H(12B) 3.2569 yes 2_766
C(16) H(12C) 3.1998 yes 2_766
C(16) H(12D) 3.3916 yes 1_655
H(26A) O(5) 2.9254(19) yes 2_766
H(26A) C(24) 3.5131(19) yes 2_766
H(26A) O(7) 2.8719(12) yes 2_766
H(26A) C(25) 3.343(4) yes 2_766
H(26A) H(12A) 3.3497 yes 1_655
H(26A) H(12B) 2.8797 yes 2_766
H(26A) H(12C) 2.8438 yes 2_766
H(26A) H(12D) 3.2166 yes 1_655
H(26B) O(6) 2.668(5) yes 1_655
H(26B) C(3) 3.523(3) yes 1_655
H(26B) H(12A) 2.7722 yes 1_655
H(26B) H(12B) 2.8444 yes 2_766
H(26B) H(12C) 2.8529 yes 2_766
H(26B) H(12D) 2.7428 yes 1_655
C(17) H(12C) 3.5822 yes 2_766
C(19) H(26C) 3.2842 yes 2_676
C(19) H(26E) 3.4777 yes 2_676
C(19) H(26H) 3.2139 yes 2_676
H(22) C(22) 3.449(3) yes 2_766
H(22) H(32A) 3.0913(2) yes 2_766
H(22) H(32B) 2.9382(2) yes 2_766
H(22) C(26a) 3.01(3) yes 2_676
H(22) C(26b) 3.23(3) yes 2_676
H(22) H(26C) 2.7574 yes 2_676
H(22) H(26D) 3.1957 yes 2_676
H(22) H(26E) 2.6160 yes 2_676
H(22) H(26F) 3.3478 yes 2_676
H(22) H(26G) 3.5192 yes 2_676
H(22) H(26H) 2.4279 yes 2_676
C(20) H(24B) 3.27(6) yes 1_565
H(31A) O(1) 2.975(4) yes 1_655
H(31A) O(2) 2.938(4) yes 2_675
H(31A) N(1) 3.421(2) yes 1_655
H(31A) H(25) 2.88(3) yes 2_675
H(31A) H(24B) 3.31(7) yes 1_565
H(31B) C(12) 3.354(5) yes 1_565
H(31B) H(24A) 3.48(4) yes 1_565
H(31B) H(24B) 2.42(6) yes 1_565
H(31B) H(32A) 3.49943(14) yes 1_565
H(31B) H(32C) 3.45809(10) yes 1_565
H(31B) C(26a) 3.233(15) yes 2_676
H(31B) C(26b) 3.52(2) yes 2_676
H(31B) H(26C) 3.0294 yes 2_676
H(31B) H(26D) 2.7986 yes 2_676
H(31B) H(26E) 3.3601 yes 2_676
H(31B) H(26F) 3.0293 yes 2_676
H(31B) H(26H) 3.1155 yes 2_676
C(21) H(12A) 3.2777 yes 1_655
C(21) H(12D) 3.5320 yes 1_655
C(21) H(26G) 3.2652 yes 1_655
H(28A) O(5) 2.7309(8) yes 2_766
H(28A) H(32A) 2.9336(2) yes 2_766
H(28A) C(25) 3.591(6) yes 1_655
H(28A) C(26b) 3.20(4) yes 1_655
H(28A) H(12A) 2.7767 yes 1_655
H(28A) H(12D) 3.0181 yes 1_655
H(28A) H(26D) 3.2740 yes 1_655
H(28A) H(26F) 2.8818 yes 1_655
H(28A) H(26G) 2.8181 yes 1_655
H(28B) O(1) 3.5942(12) yes 1_655
H(28B) C(2) 3.239(2) yes 1_655
H(28B) H(21) 3.0523(2) yes 1_655
H(28B) H(32C) 3.55486(6) yes 1_565
H(28B) C(26b) 3.54(4) yes 1_655
H(28B) H(12A) 2.9542 yes 1_655
H(28B) H(12D) 3.2581 yes 1_655
H(28B) H(26G) 2.8197 yes 1_655
C(22) H(22) 3.449(3) yes 2_766
C(22) H(26D) 3.5027 yes 2_666
C(22) H(26E) 3.2795 yes 1_645
C(22) H(26F) 3.4508 yes 2_666
C(22) H(26G) 3.1335 yes 1_645
H(32A) H(22) 3.0913(2) yes 2_766
H(32A) H(31B) 3.49943(14) yes 1_545
H(32A) H(28A) 2.9336(2) yes 2_766
H(32A) C(26b) 3.474(7) yes 1_645
H(32A) C(26b) 3.55(2) yes 2_666
H(32A) H(26D) 2.7448 yes 2_666
H(32A) H(26E) 3.0590 yes 1_645
H(32A) H(26F) 3.5416 yes 1_645
H(32A) H(26F) 2.6227 yes 2_666
H(32A) H(26G) 2.9520 yes 1_645
H(32A) H(26H) 3.3918 yes 1_645
H(32B) H(22) 2.9382(2) yes 2_766
H(32B) H(33B) 3.5749(2) yes 1_645
H(32B) O(7) 3.011(4) yes 2_766
H(32B) H(26C) 3.2779 yes 2_766
H(32B) H(26E) 3.1732 yes 1_645
H(32B) H(26G) 3.3127 yes 1_645
H(32B) H(26H) 3.4620 yes 1_645
H(32C) H(31B) 3.45809(10) yes 1_545
H(32C) H(28B) 3.55486(6) yes 1_545
H(32C) H(33A) 3.51432(12) yes 1_645
H(32C) H(33B) 2.98555(17) yes 1_645
H(32C) C(26b) 3.460(8) yes 1_645
H(32C) H(26E) 3.0545 yes 1_645
H(32C) H(26G) 2.6509 yes 1_645
H(32C) H(26H) 3.5059 yes 1_645
C(23) H(25) 3.424(17) yes 2_675
C(23) H(26C) 3.1023 yes 2_676
C(23) H(26H) 3.4470 yes 2_676
H(33A) H(25) 3.300(19) yes 2_675
H(33A) H(32C) 3.51432(12) yes 1_465
H(33A) C(26a) 3.27(4) yes 2_676
H(33A) H(29A) 2.98(3) yes 1_465
H(33A) H(26C) 2.4276 yes 2_676
H(33A) H(26D) 3.5344 yes 2_676
H(33A) H(26E) 3.4967 yes 2_676
H(33A) H(26H) 3.0247 yes 2_676
H(33B) H(32B) 3.5749(2) yes 1_465
H(33B) H(32C) 2.98555(17) yes 1_465
H(33B) H(26C) 3.3070 yes 2_676
H(33B) H(26H) 3.5567 yes 2_676
H(33C) O(2) 3.2579(17) yes 2_675
H(33C) C(6) 3.0675(13) yes 2_675
H(33C) H(25) 2.74(2) yes 2_675
C(24) H(26A) 3.5131(19) yes 2_766
C(24) H(12B) 3.2829 yes 2_666
C(24) H(12C) 3.5652 yes 2_666
O(7) H(26A) 2.8719(12) yes 2_766
O(7) H(32B) 3.011(4) yes 2_766
C(25) H(26A) 3.343(4) yes 2_766
C(25) H(28A) 3.591(6) yes 1_455
C(25) H(12B) 3.3157 yes 2_666
C(25) H(12D) 3.3405 yes 2_666
C(26a) H(24A) 3.27(5) yes 2_666
C(26a) H(22) 3.01(3) yes 2_676
C(26a) H(31B) 3.233(15) yes 2_676
C(26a) H(33A) 3.27(4) yes 2_676
C(26b) H(22) 3.23(3) yes 2_676
C(26b) H(31B) 3.52(2) yes 2_676
C(26b) H(28A) 3.20(4) yes 1_455
C(26b) H(28B) 3.54(4) yes 1_455
C(26b) H(32A) 3.474(7) yes 1_465
C(26b) H(32A) 3.55(2) yes 2_666
C(26b) H(32C) 3.460(8) yes 1_465
H(29A) O(3) 3.49(4) yes 1_655
H(29A) H(33A) 2.98(3) yes 1_645
H(29A) H(12B) 3.3426 yes 2_766
H(29A) H(12C) 3.0345 yes 2_766
H(29A) H(26C) 2.8091 yes 2_766
H(29B) O(3) 3.07(3) yes 1_655
H(29B) C(3) 3.59(9) yes 1_655
H(29B) C(4) 2.99(7) yes 1_655
H(29B) C(5) 2.97(3) yes 1_655
H(29B) H(18) 3.10(3) yes 1_655
H(29B) H(18) 3.46(9) yes 2_765
H(29B) C(6) 3.57(2) yes 1_655
H(29B) C(7) 3.26(6) yes 1_655
H(12A) O(5) 3.1107 yes 2_666
H(12A) C(16) 3.4390 yes 1_455
H(12A) H(26A) 3.3497 yes 1_455
H(12A) H(26B) 2.7722 yes 1_455
H(12A) C(21) 3.2777 yes 1_455
H(12A) H(28A) 2.7767 yes 1_455
H(12A) H(28B) 2.9542 yes 1_455
H(12A) H(12B) 3.0370 yes 2_666
H(12A) H(12C) 3.3931 yes 2_666
H(12A) H(12D) 3.4150 yes 2_666
H(12B) O(5) 3.1784 yes 2_666
H(12B) O(6) 2.5985 yes 2_666
H(12B) H(24A) 3.1962 yes 2_666
H(12B) C(16) 3.2569 yes 2_766
H(12B) H(26A) 2.8797 yes 2_766
H(12B) H(26B) 2.8444 yes 2_766
H(12B) C(24) 3.2829 yes 2_666
H(12B) C(25) 3.3157 yes 2_666
H(12B) H(29A) 3.3426 yes 2_766
H(12B) H(12A) 3.0370 yes 2_666
H(12B) H(12B) 2.9140 yes 2_666
H(12B) H(12C) 3.3438 yes 2_666
H(12B) H(12D) 2.6393 yes 2_666
H(12C) O(5) 3.3234 yes 2_666
H(12C) O(6) 2.7926 yes 2_666
H(12C) H(24A) 3.0168 yes 2_666
H(12C) C(16) 3.1998 yes 2_766
H(12C) H(26A) 2.8438 yes 2_766
H(12C) H(26B) 2.8529 yes 2_766
H(12C) C(17) 3.5822 yes 2_766
H(12C) C(24) 3.5652 yes 2_666
H(12C) H(29A) 3.0345 yes 2_766
H(12C) H(12A) 3.3931 yes 2_666
H(12C) H(12B) 3.3438 yes 2_666
H(12C) H(12D) 3.0116 yes 2_666
H(12D) O(5) 3.0229 yes 2_666
H(12D) O(6) 3.3641 yes 2_666
H(12D) C(16) 3.3916 yes 1_455
H(12D) H(26A) 3.2166 yes 1_455
H(12D) H(26B) 2.7428 yes 1_455
H(12D) C(21) 3.5320 yes 1_455
H(12D) H(28A) 3.0181 yes 1_455
H(12D) H(28B) 3.2581 yes 1_455
H(12D) C(25) 3.3405 yes 2_666
H(12D) H(12A) 3.4150 yes 2_666
H(12D) H(12B) 2.6393 yes 2_666
H(12D) H(12C) 3.0116 yes 2_666
H(12D) H(12D) 2.9702 yes 2_666
H(26C) H(24A) 3.1953 yes 2_666
H(26C) H(24B) 3.5628 yes 2_666
H(26C) C(19) 3.2842 yes 2_676
H(26C) H(22) 2.7574 yes 2_676
H(26C) H(31B) 3.0294 yes 2_676
H(26C) H(32B) 3.2779 yes 2_766
H(26C) C(23) 3.1023 yes 2_676
H(26C) H(33A) 2.4276 yes 2_676
H(26C) H(33B) 3.3070 yes 2_676
H(26C) H(29A) 2.8091 yes 2_766
H(26D) O(5) 3.0621 yes 2_666
H(26D) C(12) 3.1439 yes 2_666
H(26D) H(24A) 2.6545 yes 2_666
H(26D) H(24B) 2.8846 yes 2_666
H(26D) H(22) 3.1957 yes 2_676
H(26D) H(31B) 2.7986 yes 2_676
H(26D) H(28A) 3.2740 yes 1_455
H(26D) C(22) 3.5027 yes 2_666
H(26D) H(32A) 2.7448 yes 2_666
H(26D) H(33A) 3.5344 yes 2_676
H(26E) C(19) 3.4777 yes 2_676
H(26E) H(22) 2.6160 yes 2_676
H(26E) H(31B) 3.3601 yes 2_676
H(26E) C(22) 3.2795 yes 1_465
H(26E) H(32A) 3.0590 yes 1_465
H(26E) H(32B) 3.1732 yes 1_465
H(26E) H(32C) 3.0545 yes 1_465
H(26E) H(33A) 3.4967 yes 2_676
H(26F) O(5) 2.9588 yes 2_666
H(26F) C(12) 3.3857 yes 2_666
H(26F) H(24A) 2.9345 yes 2_666
H(26F) H(24B) 3.1416 yes 2_666
H(26F) H(22) 3.3478 yes 2_676
H(26F) H(31B) 3.0293 yes 2_676
H(26F) H(28A) 2.8818 yes 1_455
H(26F) C(22) 3.4508 yes 2_666
H(26F) H(32A) 3.5416 yes 1_465
H(26F) H(32A) 2.6227 yes 2_666
H(26G) H(22) 3.5192 yes 2_676
H(26G) C(21) 3.2652 yes 1_455
H(26G) H(28A) 2.8181 yes 1_455
H(26G) H(28B) 2.8197 yes 1_455
H(26G) C(22) 3.1335 yes 1_465
H(26G) H(32A) 2.9520 yes 1_465
H(26G) H(32B) 3.3127 yes 1_465
H(26G) H(32C) 2.6509 yes 1_465
H(26H) C(19) 3.2139 yes 2_676
H(26H) H(22) 2.4279 yes 2_676
H(26H) H(31B) 3.1155 yes 2_676
H(26H) H(32A) 3.3918 yes 1_465
H(26H) H(32B) 3.4620 yes 1_465
H(26H) H(32C) 3.5059 yes 1_465
H(26H) C(23) 3.4470 yes 2_676
H(26H) H(33A) 3.0247 yes 2_676
H(26H) H(33B) 3.5567 yes 2_676

loop_
_geom_torsion_atom_site_label_1
_geom_torsion_atom_site_label_2
_geom_torsion_atom_site_label_3
_geom_torsion_atom_site_label_4
_geom_torsion
_geom_torsion_publ_flag
C(7) O(4) C(8) C(9) 162.33(16) no
C(7) O(4) C(8) C(12) -83.6(2) no
C(8) O(4) C(7) O(3) -2.8(2) no
C(8) O(4) C(7) C(4) 176.58(13) no
O(1) N(1) C(1) C(2) -19.6(3) no
O(1) N(1) C(1) C(6) 161.0(2) no
O(2) N(1) C(1) C(2) 160.2(2) no
O(2) N(1) C(1) C(6) -19.2(3) no
N(1) C(1) C(2) C(3) -178.27(18) no
N(1) C(1) C(6) C(5) 179.90(18) no
C(2) C(1) C(6) C(5) 0.5(3) no
C(6) C(1) C(2) C(3) 1.1(3) no
C(1) C(2) C(3) C(4) -1.7(3) no
C(2) C(3) C(4) C(5) 0.7(3) no
C(2) C(3) C(4) C(7) -175.71(18) no
C(3) C(4) C(5) C(6) 1.0(3) no
C(3) C(4) C(7) O(3) 147.84(20) no
C(3) C(4) C(7) O(4) -31.5(2) no
C(5) C(4) C(7) O(3) -28.6(3) no
C(5) C(4) C(7) O(4) 152.03(17) no
C(7) C(4) C(5) C(6) 177.47(18) no
C(4) C(5) C(6) C(1) -1.6(3) no
O(4) C(8) C(9) C(10) 114.95(18) no
O(4) C(8) C(12) C(11) -108.00(19) no
C(9) C(8) C(12) C(11) 8.69(20) no
C(12) C(8) C(9) C(10) -3.2(2) no
C(8) C(9) C(10) C(11) -3.9(2) no
C(8) C(9) C(10) C(17) -178.21(20) no
C(9) C(10) C(11) C(12) 9.1(2) no
C(9) C(10) C(11) C(13) -107.3(2) no
C(9) C(10) C(11) C(22) 129.1(2) no
C(9) C(10) C(17) C(16) 119.9(2) no
C(11) C(10) C(17) C(16) -53.9(2) no
C(17) C(10) C(11) C(12) -176.14(18) no
C(17) C(10) C(11) C(13) 67.4(2) no
C(17) C(10) C(11) C(22) -56.2(3) no
C(10) C(11) C(12) C(8) -10.55(18) no
C(10) C(11) C(13) O(5) -168.19(19) no
C(10) C(11) C(13) C(14) 13.8(3) no
C(12) C(11) C(13) O(5) 79.1(2) no
C(12) C(11) C(13) C(14) -98.8(2) no
C(13) C(11) C(12) C(8) 108.69(16) no
C(22) C(11) C(12) C(8) -131.41(16) no
C(22) C(11) C(13) O(5) -42.4(3) no
C(22) C(11) C(13) C(14) 139.62(20) no
O(5) C(13) C(14) C(15) 135.5(2) no
O(5) C(13) C(14) C(18) -38.2(3) no
C(11) C(13) C(14) C(15) -46.5(3) no
C(11) C(13) C(14) C(18) 139.74(19) no
C(13) C(14) C(15) C(16) -17.5(3) no
C(13) C(14) C(15) C(21) -144.23(17) no
C(13) C(14) C(18) C(19) 170.44(18) no
C(13) C(14) C(18) C(24) -8.9(3) no
C(15) C(14) C(18) C(19) -3.2(3) no
C(15) C(14) C(18) C(24) 177.47(17) no
C(18) C(14) C(15) C(16) 155.99(19) no
C(18) C(14) C(15) C(21) 29.3(2) no
C(14) C(15) C(16) C(17) 84.2(2) no
C(14) C(15) C(21) C(20) -57.0(2) no
C(16) C(15) C(21) C(20) 176.30(17) no
C(21) C(15) C(16) C(17) -151.83(19) no
C(15) C(16) C(17) C(10) -42.0(2) no
C(14) C(18) C(19) C(20) 4.5(3) no
C(14) C(18) C(19) C(23) 131.1(2) no
C(14) C(18) C(24) O(6) -60.3(2) no
C(14) C(18) C(24) O(7) 124.21(19) no
C(19) C(18) C(24) O(6) 120.3(2) no
C(19) C(18) C(24) O(7) -55.17(19) no
C(24) C(18) C(19) C(20) -176.15(18) no
C(24) C(18) C(19) C(23) -49.6(2) no
C(18) C(19) C(20) C(21) -33.4(3) no
C(23) C(19) C(20) C(21) -160.4(2) no
C(19) C(20) C(21) C(15) 61.5(3) no
O(6) C(24) O(7) C(25) -3.0(2) no
C(18) C(24) O(7) C(25) 172.46(14) no
C(24) O(7) C(25) C(26a) -144.0(7) no
C(24) O(7) C(25) C(26b) -116.1(10) no
